data_4320956
loop_
_publ_author_name
'Owen R. Evans'
'Wenbin Lin'

_publ_section_title
;
 Pillared, 3D Metal-Organic Frameworks with Rectangular Channels.
 Synthesis and Characterization of Coordination Polymers Based on
 Tricadmium Carboxylates
;
_journal_name_full 'Inorganic Chemistry'
_journal_page_first 2189
_journal_page_last 2198
_journal_paper_doi 10.1021/ic991360u
_journal_volume 39
_journal_year 2000
_chemical_formula_sum 'C37 H35 Cd3 Cl N6 O17'
_chemical_formula_weight 1208.36
_chemical_name_systematic
; 
 ? 
;
_space_group_IT_number 2
_symmetry_cell_setting triclinic
_symmetry_space_group_name_Hall '-P 1'
_symmetry_space_group_name_H-M 'P -1'
_atom_sites_solution_hydrogens geom
_atom_sites_solution_primary direct
_atom_sites_solution_secondary difmap
_audit_creation_method SHELXL-97
_cell_angle_alpha 91.6690(10)
_cell_angle_beta 96.8500(10)
_cell_angle_gamma 117.9450(10)
_cell_formula_units_Z 2
_cell_length_a 12.0495(2)
_cell_length_b 12.2773(2)
_cell_length_c 19.1028(4)
_cell_measurement_temperature 198(2)
_cell_volume 2466.97(8)
_computing_structure_refinement 'SHELXL-97 (Sheldrick, 1997)'
_computing_structure_solution 'SHELXS-97 (Sheldrick, 1990)'
_diffrn_ambient_temperature 198(2)
_diffrn_measured_fraction_theta_full 0.838
_diffrn_measured_fraction_theta_max 0.838
_diffrn_radiation_monochromator graphite
_diffrn_radiation_source 'fine-focus sealed tube'
_diffrn_radiation_type MoK\a
_diffrn_radiation_wavelength 0.71073
_diffrn_reflns_av_R_equivalents 0.0887
_diffrn_reflns_av_sigmaI/netI 0.0994
_diffrn_reflns_limit_h_max 15
_diffrn_reflns_limit_h_min -15
_diffrn_reflns_limit_k_max 10
_diffrn_reflns_limit_k_min -16
_diffrn_reflns_limit_l_max 25
_diffrn_reflns_limit_l_min -23
_diffrn_reflns_number 14153
_diffrn_reflns_theta_full 28.18
_diffrn_reflns_theta_max 28.18
_diffrn_reflns_theta_min 1.08
_exptl_absorpt_coefficient_mu 1.405
_exptl_crystal_density_diffrn 1.627
_exptl_crystal_density_method 'not measured'
_exptl_crystal_F_000 1192
_refine_diff_density_max 2.863
_refine_diff_density_min -2.931
_refine_diff_density_rms 0.360
_refine_ls_extinction_coef 0.0012(5)
_refine_ls_extinction_expression Fc^*^=kFc[1+0.001xFc^2^\l^3^/sin(2\q)]^-1/4^
_refine_ls_extinction_method SHELXL
_refine_ls_goodness_of_fit_ref 1.835
_refine_ls_hydrogen_treatment mixed
_refine_ls_matrix_type full
_refine_ls_number_parameters 497
_refine_ls_number_reflns 10162
_refine_ls_number_restraints 0
_refine_ls_restrained_S_all 1.835
_refine_ls_R_factor_all 0.1499
_refine_ls_R_factor_gt 0.1079
_refine_ls_shift/su_max 0.460
_refine_ls_shift/su_mean 0.001
_refine_ls_structure_factor_coef Fsqd
_refine_ls_weighting_details 'calc w=1/[\s^2^(Fo^2^)+(0.1000P)^2^+0.0000P] where P=(Fo^2^+2Fc^2^)/3'
_refine_ls_weighting_scheme calc
_refine_ls_wR_factor_gt 0.2799
_refine_ls_wR_factor_ref 0.3078
_reflns_number_gt 7326
_reflns_number_total 10162
_reflns_threshold_expression >2sigma(I)
_cod_data_source_file ic991360u_2.cif
_cod_data_source_block Compound2
_cod_database_code 4320956

loop_
_symmetry_equiv_pos_as_xyz
'x, y, z'
'-x, -y, -z'

loop_
_atom_site_label
_atom_site_type_symbol
_atom_site_fract_x
_atom_site_fract_y
_atom_site_fract_z
_atom_site_U_iso_or_equiv
_atom_site_adp_type
_atom_site_occupancy
_atom_site_symmetry_multiplicity
_atom_site_calc_flag
_atom_site_refinement_flags
_atom_site_disorder_assembly
_atom_site_disorder_group
Cd1 Cd -0.76911(9) -0.50233(8) 0.22146(5) 0.0227(3) Uani 1 1 d . . .
Cd2 Cd -0.58859(8) -0.66969(8) 0.30188(4) 0.0172(3) Uani 1 1 d . . .
Cd3 Cd -0.42655(8) -0.32177(8) 0.19801(4) 0.0184(3) Uani 1 1 d . . .
O10 O -0.6170(9) -0.6864(9) 0.1800(4) 0.029(2) Uani 1 1 d . . .
O8 O -0.6133(9) -0.4891(8) 0.3197(4) 0.0240(19) Uani 1 1 d . . .
O4 O -0.3743(9) -0.5631(9) 0.3062(5) 0.031(2) Uani 1 1 d . . .
O9 O -0.6186(8) -0.5083(8) 0.1578(4) 0.0204(18) Uani 1 1 d . . .
O2 O -0.5255(10) -0.2053(9) 0.1819(6) 0.037(2) Uani 1 1 d . . .
O3 O -0.3243(9) -0.4359(9) 0.2189(5) 0.034(2) Uani 1 1 d . . .
O6 O -0.7973(9) -0.7879(9) 0.3066(5) 0.036(2) Uani 1 1 d . . .
O7 O -0.4399(9) -0.3139(8) 0.3159(5) 0.032(2) Uani 1 1 d . . .
O5 O -0.8781(10) -0.7067(9) 0.2261(6) 0.045(3) Uani 1 1 d . . .
O1 O -0.6735(10) -0.2945(9) 0.2525(6) 0.042(3) Uani 1 1 d . . .
C8 C -0.1770(13) -0.4944(12) 0.2656(7) 0.028(3) Uani 1 1 d . . .
C7 C -0.3010(13) -0.4954(11) 0.2625(7) 0.025(3) Uani 1 1 d . . .
C30 C -0.6730(13) -0.5887(12) 0.0125(7) 0.029(3) Uani 1 1 d . . .
H30 H -0.7131 -0.5428 0.0268 0.034 Uiso 1 1 calc R . .
C26 C -0.6179(12) -0.6382(11) 0.0630(7) 0.022(3) Uani 1 1 d . . .
C25 C -0.6184(12) -0.6085(13) 0.1398(6) 0.028(3) Uani 1 1 d . . .
C13 C -0.8822(11) -0.7902(11) 0.2647(7) 0.026(3) Uani 1 1 d . . .
C19 C -0.5168(12) -0.3888(11) 0.3467(7) 0.022(3) Uani 1 1 d . . .
C29 C -0.6668(13) -0.6094(12) -0.0605(7) 0.028(3) Uani 1 1 d . . .
H29 H -0.7018 -0.5754 -0.0950 0.033 Uiso 1 1 calc R . .
C12 C -0.0760(13) -0.3982(12) 0.2396(8) 0.033(3) Uani 1 1 d . . .
H12 H -0.0853 -0.3305 0.2226 0.040 Uiso 1 1 calc R . .
C14 C -1.0078(11) -0.9107(11) 0.2521(7) 0.023(3) Uani 1 1 d . . .
C1 C -0.5953(13) -0.2031(11) 0.2245(8) 0.027(3) Uani 1 1 d . . .
C9 C -0.1515(15) -0.5844(14) 0.2941(9) 0.043(4) Uani 1 1 d . . .
H9 H -0.2139 -0.6473 0.3168 0.051 Uiso 1 1 calc R . .
C2 C -0.5916(14) -0.0839(12) 0.2426(7) 0.031(3) Uani 1 1 d . . .
C6 C -0.6668(15) -0.0732(14) 0.2906(9) 0.038(4) Uani 1 1 d . . .
H6 H -0.7221 -0.1444 0.3114 0.046 Uiso 1 1 calc R . .
C3 C -0.5123(14) 0.0212(13) 0.2167(9) 0.037(4) Uani 1 1 d . . .
H3 H -0.4574 0.0185 0.1856 0.045 Uiso 1 1 calc R . .
C4 C -0.5087(15) 0.1349(14) 0.2345(8) 0.035(3) Uani 1 1 d . . .
H4 H -0.4537 0.2063 0.2138 0.042 Uiso 1 1 calc R . .
C5 C -0.6613(18) 0.0376(13) 0.3077(8) 0.045(4) Uani 1 1 d . . .
H5 H -0.7146 0.0407 0.3397 0.054 Uiso 1 1 calc R . .
N1 N -0.5823(12) 0.1459(11) 0.2809(6) 0.033(3) Uani 1 1 d . . .
C11 C 0.0383(14) -0.4009(14) 0.2383(9) 0.037(4) Uani 1 1 d . . .
H11 H 0.1043 -0.3347 0.2195 0.045 Uiso 1 1 calc R . .
C10 C -0.0391(15) -0.5851(16) 0.2904(11) 0.054(5) Uani 1 1 d . . .
H10 H -0.0281 -0.6517 0.3078 0.065 Uiso 1 1 calc R . .
N2 N 0.0596(12) -0.4914(12) 0.2621(7) 0.041(3) Uani 1 1 d . . .
C18 C -1.0298(14) -1.0101(12) 0.2921(8) 0.035(3) Uani 1 1 d . . .
H18 H -0.9668 -1.0044 0.3293 0.041 Uiso 1 1 calc R . .
C15 C -1.1067(14) -0.9255(13) 0.1995(9) 0.039(4) Uani 1 1 d . . .
H15 H -1.0979 -0.8589 0.1725 0.047 Uiso 1 1 calc R . .
C17 C -1.1439(14) -1.1162(13) 0.2769(7) 0.035(3) Uani 1 1 d . . .
H17 H -1.1566 -1.1825 0.3050 0.042 Uiso 1 1 calc R . .
C16 C -1.2175(14) -1.0379(14) 0.1872(8) 0.039(4) Uani 1 1 d . . .
H16 H -1.2820 -1.0482 0.1498 0.047 Uiso 1 1 calc R . .
N3 N -1.2374(11) -1.1345(11) 0.2269(6) 0.032(3) Uani 1 1 d . . .
C20 C -0.4966(13) -0.3655(12) 0.4269(6) 0.023(3) Uani 1 1 d . . .
C24 C -0.3744(12) -0.2872(12) 0.4656(7) 0.025(3) Uani 1 1 d . . .
H24 H -0.3049 -0.2423 0.4410 0.030 Uiso 1 1 calc R . .
C21 C -0.5977(13) -0.4233(11) 0.4655(7) 0.027(3) Uani 1 1 d . . .
H21 H -0.6822 -0.4745 0.4424 0.032 Uiso 1 1 calc R . .
C22 C -0.5688(13) -0.4022(13) 0.5398(6) 0.027(3) Uani 1 1 d . . .
H22 H -0.6360 -0.4428 0.5666 0.032 Uiso 1 1 calc R . .
N4 N -0.4530(10) -0.3289(10) 0.5748(5) 0.023(2) Uani 1 1 d . . .
C23 C -0.3555(13) -0.2755(13) 0.5380(7) 0.032(3) Uani 1 1 d . . .
H23 H -0.2716 -0.2287 0.5628 0.038 Uiso 1 1 calc R . .
C27 C -0.5731(14) -0.7132(12) 0.0396(6) 0.028(3) Uani 1 1 d . . .
H27 H -0.5450 -0.7551 0.0723 0.034 Uiso 1 1 calc R . .
C28 C -0.5681(17) -0.7289(13) -0.0325(7) 0.039(4) Uani 1 1 d . . .
H28 H -0.5321 -0.7784 -0.0472 0.047 Uiso 1 1 calc R . .
N5 N -0.6116(11) -0.6776(11) -0.0816(6) 0.032(3) Uani 1 1 d . . .
O11 O -0.866(2) -0.489(3) 0.1075(8) 0.120(9) Uani 1 1 d . . .
C34 C -0.874(6) -0.394(4) 0.007(2) 0.072(17) Uani 0.48(3) 1 d P A 1
C33 C -0.814(3) -0.394(3) 0.0787(17) 0.034(9) Uani 0.48(3) 1 d P A 1
C31 C -0.979(4) -0.588(4) 0.0942(19) 0.09(2) Uani 0.52(3) 1 d P A 2
C32 C -1.025(6) -0.540(6) 0.022(2) 0.11(3) Uani 0.52(3) 1 d P . 2
C37 C -1.012(4) -0.897(4) 0.000(3) 0.073(12) Uiso 0.50 1 d P . .
C36 C -0.941(4) -0.903(4) 0.057(2) 0.070(12) Uiso 0.50 1 d P . .
C35 C -0.927(6) -0.992(5) 0.062(3) 0.105(18) Uiso 0.50 1 d P . .
O12 O -0.587(4) -1.054(4) -0.012(2) 0.122(14) Uiso 0.50 1 d P . .

loop_
_atom_site_aniso_label
_atom_site_aniso_U_11
_atom_site_aniso_U_22
_atom_site_aniso_U_33
_atom_site_aniso_U_23
_atom_site_aniso_U_13
_atom_site_aniso_U_12
Cd1 0.0211(5) 0.0217(5) 0.0290(5) 0.0094(4) 0.0120(4) 0.0108(4)
Cd2 0.0225(5) 0.0220(5) 0.0096(4) 0.0045(3) 0.0061(3) 0.0115(4)
Cd3 0.0208(5) 0.0236(5) 0.0098(4) 0.0031(3) 0.0069(3) 0.0085(4)
O10 0.047(6) 0.036(5) 0.011(4) 0.001(4) 0.004(4) 0.026(5)
O8 0.036(5) 0.029(5) 0.011(4) 0.001(4) 0.007(4) 0.018(4)
O4 0.036(5) 0.051(6) 0.018(5) 0.016(4) 0.018(4) 0.027(5)
O9 0.026(5) 0.030(5) 0.010(4) -0.002(3) 0.007(3) 0.017(4)
O2 0.036(6) 0.033(5) 0.044(6) -0.001(5) 0.014(5) 0.016(5)
O3 0.032(5) 0.051(6) 0.031(5) 0.020(5) 0.018(4) 0.026(5)
O6 0.028(5) 0.037(6) 0.030(6) 0.002(4) 0.013(4) 0.003(5)
O7 0.035(5) 0.031(5) 0.014(4) -0.002(4) 0.018(4) 0.001(4)
O5 0.032(6) 0.026(5) 0.073(9) 0.019(5) 0.012(6) 0.009(5)
O1 0.041(6) 0.034(6) 0.056(7) -0.003(5) 0.012(5) 0.021(5)
C8 0.025(7) 0.031(7) 0.024(7) 0.005(6) 0.014(5) 0.009(6)
C7 0.040(8) 0.017(6) 0.019(6) 0.004(5) 0.017(6) 0.010(6)
C30 0.042(8) 0.039(8) 0.023(7) 0.006(6) 0.012(6) 0.033(7)
C26 0.028(7) 0.017(6) 0.018(6) 0.005(5) 0.011(5) 0.006(5)
C25 0.021(6) 0.045(8) 0.010(6) 0.001(6) 0.005(5) 0.009(6)
C13 0.013(6) 0.017(6) 0.034(8) -0.006(5) 0.003(5) -0.004(5)
C19 0.020(6) 0.026(6) 0.018(6) 0.002(5) 0.005(5) 0.009(5)
C29 0.040(8) 0.033(7) 0.020(7) 0.009(6) 0.012(6) 0.023(6)
C12 0.033(8) 0.027(7) 0.050(9) 0.019(7) 0.024(7) 0.017(6)
C14 0.013(6) 0.025(6) 0.029(7) 0.008(5) 0.006(5) 0.007(5)
C1 0.027(7) 0.015(6) 0.040(8) -0.004(5) 0.012(6) 0.009(6)
C9 0.040(9) 0.042(9) 0.068(12) 0.039(8) 0.036(8) 0.028(7)
C2 0.045(9) 0.022(7) 0.029(8) -0.001(6) 0.009(6) 0.018(6)
C6 0.042(9) 0.037(8) 0.046(9) 0.002(7) 0.020(7) 0.024(7)
C3 0.036(8) 0.034(8) 0.045(9) -0.009(7) 0.008(7) 0.020(7)
C4 0.053(9) 0.038(8) 0.027(8) 0.012(6) 0.020(7) 0.027(7)
C5 0.084(13) 0.033(8) 0.032(8) 0.012(7) 0.028(9) 0.035(9)
N1 0.051(8) 0.037(7) 0.024(6) 0.012(5) 0.013(6) 0.029(6)
C11 0.025(7) 0.036(8) 0.055(10) 0.022(7) 0.023(7) 0.013(6)
C10 0.042(9) 0.056(10) 0.092(15) 0.052(10) 0.048(10) 0.035(9)
N2 0.031(7) 0.045(7) 0.055(9) 0.026(7) 0.022(6) 0.020(6)
C18 0.036(8) 0.028(7) 0.025(7) 0.005(6) -0.005(6) 0.006(6)
C15 0.039(8) 0.028(8) 0.052(10) 0.026(7) 0.012(7) 0.015(7)
C17 0.039(8) 0.030(7) 0.028(8) 0.020(6) 0.002(6) 0.011(7)
C16 0.028(8) 0.039(8) 0.039(9) 0.014(7) 0.001(7) 0.007(7)
N3 0.025(6) 0.038(7) 0.028(6) 0.010(5) 0.003(5) 0.012(5)
C20 0.043(8) 0.037(7) 0.000(5) 0.005(5) 0.012(5) 0.026(6)
C24 0.025(7) 0.024(6) 0.020(6) 0.008(5) 0.011(5) 0.005(5)
C21 0.030(7) 0.025(7) 0.018(7) 0.005(5) 0.014(6) 0.005(6)
C22 0.034(7) 0.044(8) 0.004(5) 0.008(5) 0.008(5) 0.018(7)
N4 0.026(6) 0.030(6) 0.005(5) 0.005(4) 0.002(4) 0.006(5)
C23 0.026(7) 0.045(8) 0.012(6) -0.006(6) 0.005(5) 0.007(6)
C27 0.061(10) 0.029(7) 0.008(6) 0.007(5) 0.014(6) 0.030(7)
C28 0.077(12) 0.037(8) 0.019(7) 0.011(6) 0.013(7) 0.038(8)
N5 0.037(7) 0.042(7) 0.015(6) 0.003(5) 0.011(5) 0.016(6)
O11 0.132(17) 0.27(3) 0.046(9) 0.034(14) 0.026(11) 0.17(2)
C34 0.15(5) 0.05(2) 0.04(2) 0.02(2) 0.01(3) 0.07(3)
C33 0.05(2) 0.046(19) 0.027(17) 0.005(14) 0.008(14) 0.042(17)
C31 0.06(3) 0.08(3) 0.032(19) -0.031(19) 0.013(18) -0.05(2)
C32 0.17(6) 0.16(5) 0.07(3) -0.05(3) -0.07(4) 0.16(5)

loop_
_atom_type_symbol
_atom_type_description
_atom_type_scat_dispersion_real
_atom_type_scat_dispersion_imag
_atom_type_scat_source
C C 0.0033 0.0016 'International Tables Vol C Tables 4.2.6.8 and 6.1.1.4'
H H 0.0000 0.0000 'International Tables Vol C Tables 4.2.6.8 and 6.1.1.4'
N N 0.0061 0.0033 'International Tables Vol C Tables 4.2.6.8 and 6.1.1.4'
O O 0.0106 0.0060 'International Tables Vol C Tables 4.2.6.8 and 6.1.1.4'
Cd Cd -0.8075 1.2024 'International Tables Vol C Tables 4.2.6.8 and 6.1.1.4'
Cl Cl 0.1484 0.1585 'International Tables Vol C Tables 4.2.6.8 and 6.1.1.4'

loop_
_geom_angle_atom_site_label_1
_geom_angle_atom_site_label_2
_geom_angle_atom_site_label_3
_geom_angle
_geom_angle_site_symmetry_1
_geom_angle_site_symmetry_3
_geom_angle_publ_flag
O5 Cd1 O1 161.6(4) . . ?
O5 Cd1 O9 95.7(4) . . ?
O1 Cd1 O9 98.9(3) . . ?
O5 Cd1 N2 86.7(4) . 1_455 ?
O1 Cd1 N2 81.4(4) . 1_455 ?
O9 Cd1 N2 167.7(4) . 1_455 ?
O5 Cd1 O11 98.9(8) . . ?
O1 Cd1 O11 93.9(8) . . ?
O9 Cd1 O11 83.4(4) . . ?
N2 Cd1 O11 84.4(5) 1_455 . ?
O5 Cd1 O8 89.9(4) . . ?
O1 Cd1 O8 81.4(4) . . ?
O9 Cd1 O8 80.7(3) . . ?
N2 Cd1 O8 111.3(4) 1_455 . ?
O11 Cd1 O8 162.5(5) . . ?
O6 Cd2 O4 173.7(4) . . ?
O6 Cd2 O10 93.5(4) . . ?
O4 Cd2 O10 90.8(3) . . ?
O6 Cd2 N1 86.6(4) . 1_545 ?
O4 Cd2 N1 89.6(4) . 1_545 ?
O10 Cd2 N1 80.7(4) . 1_545 ?
O6 Cd2 N4 88.9(4) . 2_446 ?
O4 Cd2 N4 86.2(3) . 2_446 ?
O10 Cd2 N4 172.0(4) . 2_446 ?
N1 Cd2 N4 91.9(4) 1_545 2_446 ?
O6 Cd2 O8 89.1(3) . . ?
O4 Cd2 O8 94.9(3) . . ?
O10 Cd2 O8 97.7(3) . . ?
N1 Cd2 O8 175.3(4) 1_545 . ?
N4 Cd2 O8 90.0(3) 2_446 . ?
O2 Cd3 O3 177.7(4) . . ?
O2 Cd3 O7 89.8(4) . . ?
O3 Cd3 O7 88.1(4) . . ?
O2 Cd3 N5 94.3(4) . 2_445 ?
O3 Cd3 N5 87.7(4) . 2_445 ?
O7 Cd3 N5 173.5(4) . 2_445 ?
O2 Cd3 N3 86.6(4) . 1_665 ?
O3 Cd3 N3 92.3(4) . 1_665 ?
O7 Cd3 N3 85.6(4) . 1_665 ?
N5 Cd3 N3 89.6(4) 2_445 1_665 ?
O2 Cd3 O9 92.0(3) . . ?
O3 Cd3 O9 89.2(3) . . ?
O7 Cd3 O9 99.4(3) . . ?
N5 Cd3 O9 85.6(3) 2_445 . ?
N3 Cd3 O9 174.9(3) 1_665 . ?
C25 O10 Cd2 128.1(8) . . ?
C19 O8 Cd2 118.5(8) . . ?
C19 O8 Cd1 124.1(8) . . ?
Cd2 O8 Cd1 106.1(3) . . ?
C7 O4 Cd2 133.4(9) . . ?
C25 O9 Cd1 122.5(7) . . ?
C25 O9 Cd3 121.9(8) . . ?
Cd1 O9 Cd3 105.5(3) . . ?
C1 O2 Cd3 120.3(9) . . ?
C7 O3 Cd3 143.2(9) . . ?
C13 O6 Cd2 124.6(9) . . ?
C19 O7 Cd3 128.2(8) . . ?
C13 O5 Cd1 140.7(10) . . ?
C1 O1 Cd1 132.0(9) . . ?
C9 C8 C12 115.6(13) . . ?
C9 C8 C7 124.0(11) . . ?
C12 C8 C7 120.4(12) . . ?
O3 C7 O4 127.3(13) . . ?
O3 C7 C8 117.1(11) . . ?
O4 C7 C8 115.6(12) . . ?
C26 C30 C29 118.2(12) . . ?
C27 C26 C30 118.7(12) . . ?
C27 C26 C25 124.0(12) . . ?
C30 C26 C25 117.2(12) . . ?
O10 C25 O9 126.5(11) . . ?
O10 C25 C26 115.3(12) . . ?
O9 C25 C26 118.2(12) . . ?
O6 C13 O5 127.9(12) . . ?
O6 C13 C14 117.2(12) . . ?
O5 C13 C14 114.7(12) . . ?
O7 C19 O8 126.7(12) . . ?
O7 C19 C20 117.4(11) . . ?
O8 C19 C20 115.9(10) . . ?
N5 C29 C30 121.2(12) . . ?
C11 C12 C8 120.5(13) . . ?
C18 C14 C15 117.1(11) . . ?
C18 C14 C13 122.0(12) . . ?
C15 C14 C13 120.9(11) . . ?
O2 C1 O1 126.5(12) . . ?
O2 C1 C2 117.8(12) . . ?
O1 C1 C2 115.6(12) . . ?
C10 C9 C8 121.9(13) . . ?
C3 C2 C6 116.7(13) . . ?
C3 C2 C1 121.9(13) . . ?
C6 C2 C1 121.3(12) . . ?
C5 C6 C2 120.9(14) . . ?
C2 C3 C4 121.6(13) . . ?
N1 C4 C3 122.1(13) . . ?
C6 C5 N1 123.4(14) . . ?
C4 N1 C5 115.4(12) . . ?
C4 N1 Cd2 121.4(9) . 1_565 ?
C5 N1 Cd2 122.8(9) . 1_565 ?
N2 C11 C12 123.5(12) . . ?
C9 C10 N2 122.1(14) . . ?
C11 N2 C10 116.2(12) . . ?
C11 N2 Cd1 114.7(9) . 1_655 ?
C10 N2 Cd1 126.6(10) . 1_655 ?
C17 C18 C14 118.7(13) . . ?
C16 C15 C14 119.6(12) . . ?
N3 C17 C18 125.8(12) . . ?
N3 C16 C15 122.5(14) . . ?
C17 N3 C16 116.2(12) . . ?
C17 N3 Cd3 124.7(9) . 1_445 ?
C16 N3 Cd3 118.9(9) . 1_445 ?
C21 C20 C24 117.5(11) . . ?
C21 C20 C19 121.1(12) . . ?
C24 C20 C19 121.4(11) . . ?
C23 C24 C20 120.8(11) . . ?
C20 C21 C22 117.2(12) . . ?
N4 C22 C21 124.0(11) . . ?
C22 N4 C23 118.9(10) . . ?
C22 N4 Cd2 120.0(7) . 2_446 ?
C23 N4 Cd2 119.5(8) . 2_446 ?
N4 C23 C24 121.4(12) . . ?
C26 C27 C28 120.2(13) . . ?
N5 C28 C27 123.0(14) . . ?
C28 N5 C29 118.3(12) . . ?
C28 N5 Cd3 122.3(10) . 2_445 ?
C29 N5 Cd3 118.9(9) . 2_445 ?
C33 O11 C31 134(3) . . ?
C33 O11 Cd1 119(2) . . ?
C31 O11 Cd1 107(3) . . ?
O11 C33 C34 116(3) . . ?
O11 C31 C32 95(4) . . ?
C32 C32 C31 138(7) 2_345 . ?
C36 C37 C35 120(4) . 2_335 ?
C35 C36 C37 120(5) . . ?
C36 C35 C37 120(5) . 2_335 ?

loop_
_geom_bond_atom_site_label_1
_geom_bond_atom_site_label_2
_geom_bond_distance
_geom_bond_site_symmetry_2
_geom_bond_publ_flag
Cd1 O5 2.232(9) . ?
Cd1 O1 2.277(10) . ?
Cd1 O9 2.328(8) . ?
Cd1 N2 2.348(12) 1_455 ?
Cd1 O11 2.392(15) . ?
Cd1 O8 2.435(9) . ?
Cd2 O6 2.254(9) . ?
Cd2 O4 2.272(9) . ?
Cd2 O10 2.302(8) . ?
Cd2 N1 2.326(11) 1_545 ?
Cd2 N4 2.352(9) 2_446 ?
Cd2 O8 2.392(9) . ?
Cd3 O2 2.257(10) . ?
Cd3 O3 2.275(9) . ?
Cd3 O7 2.279(8) . ?
Cd3 N5 2.324(10) 2_445 ?
Cd3 N3 2.345(11) 1_665 ?
Cd3 O9 2.387(8) . ?
O10 C25 1.248(16) . ?
O8 C19 1.269(15) . ?
O4 C7 1.301(14) . ?
O9 C25 1.269(16) . ?
O2 C1 1.248(15) . ?
O3 C7 1.215(16) . ?
O6 C13 1.209(17) . ?
O7 C19 1.189(14) . ?
O5 C13 1.266(17) . ?
O1 C1 1.264(16) . ?
C8 C9 1.387(19) . ?
C8 C12 1.398(17) . ?
C8 C7 1.48(2) . ?
C30 C26 1.415(18) . ?
C30 C29 1.427(17) . ?
C26 C27 1.355(18) . ?
C26 C25 1.505(16) . ?
C13 C14 1.526(16) . ?
C19 C20 1.518(15) . ?
C29 N5 1.368(17) . ?
C12 C11 1.396(19) . ?
C14 C18 1.395(18) . ?
C14 C15 1.401(19) . ?
C1 C2 1.472(17) . ?
C9 C10 1.37(2) . ?
C2 C3 1.35(2) . ?
C2 C6 1.408(18) . ?
C6 C5 1.36(2) . ?
C3 C4 1.407(19) . ?
C4 N1 1.371(17) . ?
C5 N1 1.380(18) . ?
N1 Cd2 2.326(11) 1_565 ?
C11 N2 1.333(19) . ?
C10 N2 1.393(17) . ?
N2 Cd1 2.348(12) 1_655 ?
C18 C17 1.370(19) . ?
C15 C16 1.39(2) . ?
C17 N3 1.314(18) . ?
C16 N3 1.366(18) . ?
N3 Cd3 2.345(11) 1_445 ?
C20 C21 1.402(16) . ?
C20 C24 1.419(19) . ?
C24 C23 1.366(17) . ?
C21 C22 1.407(16) . ?
C22 N4 1.330(16) . ?
N4 C23 1.344(16) . ?
N4 Cd2 2.352(9) 2_446 ?
C27 C28 1.398(17) . ?
C28 N5 1.333(18) . ?
N5 Cd3 2.324(10) 2_445 ?
O11 C33 1.22(4) . ?
O11 C31 1.31(4) . ?
C34 C33 1.46(6) . ?
C31 C32 1.66(6) . ?
C32 C32 1.28(13) 2_345 ?
C37 C36 1.32(6) . ?
C37 C35 1.60(7) 2_335 ?
C36 C35 1.19(6) . ?
C35 C37 1.60(7) 2_335 ?
